data_7157547
loop_
_publ_author_name
'Tikhonova, Tatyana A.'
'Ilment, Nikita V.'
'Lyssenko, Konstantin A.'
'Zavarzin, Igor V.'
'Volkova, Yulia A.'

_publ_section_title
;
 Sulfur-mediated synthesis of unsymmetrically substituted N-aryl
 oxalamides by the cascade thioamidation/cyclocondensation and hydrolysis
 reaction.
;
_journal_issue 26
_journal_name_full 'Organic &amp; biomolecular chemistry'
_journal_page_first 5050
_journal_page_last 5060
_journal_paper_doi 10.1039/d0ob00811g
_journal_volume 18
_journal_year 2020
_chemical_formula_moiety 'C20 H16 Cl N3 O2 , S O C2 H6'
_chemical_formula_sum 'C22 H19 Cl N3 O3 S'
_chemical_formula_weight 440.91
_space_group_crystal_system monoclinic
_space_group_IT_number 15
_space_group_name_Hall '-C 2yc'
_space_group_name_H-M_alt 'C 1 2/c 1'
_atom_sites_solution_hydrogens mixed
_audit_creation_method SHELXL-2016/6
_audit_update_record
;
2019-07-21 deposited with the CCDC.	2020-06-16 downloaded from the CCDC.
;
_cell_angle_alpha 90
_cell_angle_beta 96.604(2)
_cell_angle_gamma 90
_cell_formula_units_Z 8
_cell_length_a 35.957(3)
_cell_length_b 6.1171(5)
_cell_length_c 19.5083(15)
_cell_measurement_reflns_used 2360
_cell_measurement_temperature 120(2)
_cell_measurement_theta_max 26.33
_cell_measurement_theta_min 2.2
_cell_volume 4262.4(6)
_computing_cell_refinement 'Bruker SAINT'
_computing_data_collection 'Bruker APEX II'
_computing_data_reduction 'Bruker SAINT'
_computing_molecular_graphics 'Bruker SHELXTL'
_computing_publication_material 'Bruker SHELXTL'
_computing_structure_refinement 'SHELXL-97 (Sheldrick, 1997)'
_computing_structure_solution 'SHELXS-97 (Sheldrick, 1997)'
_diffrn_ambient_temperature 120(2)
_diffrn_measured_fraction_theta_full 0.998
_diffrn_measured_fraction_theta_max 0.999
_diffrn_measurement_device_type 'Bruker APEX II CCD area detector''
_diffrn_measurement_method 'omega scans'
_diffrn_radiation_type MoK\a
_diffrn_radiation_wavelength 0.71073
_diffrn_reflns_av_R_equivalents 0.0280
_diffrn_reflns_av_unetI/netI 0.0224
_diffrn_reflns_Laue_measured_fraction_full 0.998
_diffrn_reflns_Laue_measured_fraction_max 0.999
_diffrn_reflns_limit_h_max 48
_diffrn_reflns_limit_h_min -48
_diffrn_reflns_limit_k_max 8
_diffrn_reflns_limit_k_min -8
_diffrn_reflns_limit_l_max 26
_diffrn_reflns_limit_l_min -26
_diffrn_reflns_number 24783
_diffrn_reflns_point_group_measured_fraction_full 0.998
_diffrn_reflns_point_group_measured_fraction_max 0.999
_diffrn_reflns_theta_full 25.242
_diffrn_reflns_theta_max 28.996
_diffrn_reflns_theta_min 2.102
_exptl_absorpt_coefficient_mu 0.306
_exptl_absorpt_correction_T_max 0.862
_exptl_absorpt_correction_T_min 0.747
_exptl_absorpt_correction_type multi-scan
_exptl_crystal_colour colorless
_exptl_crystal_density_diffrn 1.374
_exptl_crystal_description block
_exptl_crystal_F_000 1832
_exptl_crystal_size_max 0.430
_exptl_crystal_size_mid 0.230
_exptl_crystal_size_min 0.140
_exptl_transmission_factor_max 0.958
_exptl_transmission_factor_min 0.880
_refine_diff_density_max 1.034
_refine_diff_density_min -0.807
_refine_diff_density_rms 0.076
_refine_ls_extinction_method none
_refine_ls_goodness_of_fit_ref 1.059
_refine_ls_hydrogen_treatment mixed
_refine_ls_matrix_type full
_refine_ls_number_parameters 229
_refine_ls_number_reflns 5675
_refine_ls_number_restraints 138
_refine_ls_restrained_S_all 1.068
_refine_ls_R_factor_all 0.0764
_refine_ls_R_factor_gt 0.0668
_refine_ls_shift/su_max 0.002
_refine_ls_shift/su_mean 0.000
_refine_ls_structure_factor_coef Fsqd
_refine_ls_weighting_details 'w=1/[\s^2^(Fo^2^)+(0.1140P)^2^+7.3396P] where P=(Fo^2^+2Fc^2^)/3'
_refine_ls_weighting_scheme calc
_refine_ls_wR_factor_gt 0.1951
_refine_ls_wR_factor_ref 0.2045
_reflns_Friedel_coverage 0.000
_reflns_number_gt 4770
_reflns_number_total 5675
_reflns_threshold_expression I>2\s(I)
_cod_data_source_file d0ob00811g2.cif
_cod_data_source_block a_a_sq
_cod_depositor_comments 'Adding full bibliography for 7157546--7157547.cif.'
_cod_original_cell_volume 4262.5(6)
_cod_original_sg_symbol_H-M 'C 2/c'
_cod_database_code 7157547
_shelx_shelxl_version_number 2016/6
_shelx_space_group_comment
;
The symmetry employed for this shelxl refinement is uniquely defined
by the following loop, which should always be used as a source of
symmetry information in preference to the above space-group names.
They are only intended as comments.
;
_shelx_estimated_absorpt_t_min 0.880
_shelx_estimated_absorpt_t_max 0.958

loop_
_space_group_symop_operation_xyz
'x, y, z'
'-x, y, -z+1/2'
'x+1/2, y+1/2, z'
'-x+1/2, y+1/2, -z+1/2'
'-x, -y, -z'
'x, -y, z-1/2'
'-x+1/2, -y+1/2, -z'
'x+1/2, -y+1/2, z-1/2'

loop_
_atom_site_label
_atom_site_type_symbol
_atom_site_fract_x
_atom_site_fract_y
_atom_site_fract_z
_atom_site_U_iso_or_equiv
_atom_site_adp_type
_atom_site_occupancy
_atom_site_site_symmetry_order
_atom_site_calc_flag
_atom_site_refinement_flags_posn
_atom_site_refinement_flags_adp
_atom_site_refinement_flags_occupancy
_atom_site_disorder_assembly
_atom_site_disorder_group
C1 C 0.3427(2) -0.6204(18) 0.6653(7) 0.0357(14) Uani 0.479(3) 1 d G U P A 1
H1A H 0.343769 -0.748407 0.693056 0.043 Uiso 0.479(3) 1 calc R U P A 1
C2 C 0.37489(18) -0.4988(19) 0.6603(5) 0.0359(13) Uani 0.479(3) 1 d G U P A 1
H2A H 0.398038 -0.543725 0.684677 0.043 Uiso 0.479(3) 1 calc R U P A 1
C3 C 0.3733(3) -0.3116(19) 0.6198(6) 0.0258(13) Uani 0.479(3) 1 d G U P A 1
C4 C 0.3394(4) -0.246(3) 0.5841(8) 0.0222(10) Uani 0.479(3) 1 d G U P A 1
C5 C 0.3072(3) -0.367(3) 0.5891(9) 0.0257(7) Uani 0.479(3) 1 d G U P A 1
H5A H 0.284026 -0.322542 0.564779 0.031 Uiso 0.479(3) 1 calc R U P A 1
C6 C 0.3088(2) -0.555(3) 0.6297(9) 0.0298(9) Uani 0.479(3) 1 d G . P A 1
H6A H 0.286762 -0.637813 0.633106 0.036 Uiso 0.479(3) 1 calc R U P A 1
C7 C 0.40840(14) -0.1796(9) 0.6168(3) 0.0420(11) Uani 0.479(3) 1 d G U P A 1
C8 C 0.42651(16) -0.1950(10) 0.5578(3) 0.0545(12) Uani 0.479(3) 1 d G U P A 1
H8A H 0.417635 -0.294187 0.522121 0.065 Uiso 0.479(3) 1 calc R U P A 1
C9 C 0.45760(14) -0.0653(10) 0.5509(2) 0.0740(15) Uani 0.479(3) 1 d G U P A 1
H9A H 0.469977 -0.075806 0.510534 0.089 Uiso 0.479(3) 1 calc R U P A 1
C10 C 0.47059(11) 0.0798(9) 0.6031(3) 0.0685(16) Uani 0.479(3) 1 d G U P A 1
H10A H 0.491837 0.168461 0.598349 0.082 Uiso 0.479(3) 1 calc R U P A 1
C11 C 0.45248(11) 0.0952(7) 0.6621(3) 0.0642(13) Uani 0.479(3) 1 d G U P A 1
H11A H 0.461356 0.194349 0.697751 0.077 Uiso 0.479(3) 1 calc R U P A 1
C12 C 0.42139(11) -0.0345(8) 0.6690(2) 0.0448(10) Uani 0.479(3) 1 d G U P A 1
N13 N 0.40821(17) -0.0337(13) 0.7282(3) 0.0720(13) Uani 0.479(3) 1 d . . P A 1
H13D H 0.418931 0.047075 0.762243 0.086 Uiso 0.479(3) 1 calc R U P A 1
H13E H 0.388548 -0.113979 0.734367 0.086 Uiso 0.479(3) 1 calc R U P A 1
C14 C 0.32673(5) 0.2515(3) 0.47383(10) 0.0241(4) Uani 1 1 d . . . . .
N15 N 0.29991(4) 0.3735(3) 0.43902(8) 0.0235(3) Uani 1 1 d . . . . .
H15A H 0.276617 0.334159 0.442075 0.028 Uiso 1 1 calc R U . . .
C16 C 0.31070(5) 0.0623(3) 0.51402(9) 0.0216(3) Uani 1 1 d . . . . .
O17 O 0.27703(4) 0.0356(2) 0.51417(8) 0.0290(3) Uani 1 1 d . . . . .
N18 N 0.33866(4) -0.0576(3) 0.54635(9) 0.0251(3) Uani 1 1 d . . . . .
H18N H 0.358661 -0.008814 0.540282 0.035(7) Uiso 1 1 d R . . A .
C19 C 0.30515(5) 0.5588(3) 0.39795(9) 0.0224(4) Uani 1 1 d . . . . .
C20 C 0.33954(6) 0.6602(4) 0.39705(13) 0.0367(5) Uani 1 1 d . . . . .
H20A H 0.360984 0.603168 0.424181 0.044 Uiso 1 1 calc R U . . .
C21 C 0.34288(6) 0.8450(4) 0.35666(13) 0.0366(5) Uani 1 1 d . . . . .
H21A H 0.366473 0.914784 0.356525 0.044 Uiso 1 1 calc R U . . .
C22 C 0.31190(6) 0.9264(3) 0.31693(10) 0.0267(4) Uani 1 1 d . . . . .
C23 C 0.27729(6) 0.8262(4) 0.31646(11) 0.0300(4) Uani 1 1 d . . . . .
H23A H 0.256022 0.882823 0.288731 0.036 Uiso 1 1 calc R U . . .
C24 C 0.27405(5) 0.6419(3) 0.35700(10) 0.0266(4) Uani 1 1 d . . . . .
H24A H 0.250449 0.571978 0.356784 0.032 Uiso 1 1 calc R U . . .
Cl25 Cl 0.31642(2) 1.15875(9) 0.26696(3) 0.03571(16) Uani 1 1 d . . . . .
O26 O 0.36063(4) 0.2761(3) 0.47596(9) 0.0381(4) Uani 1 1 d . . . . .
C1' C 0.3323(2) -0.6259(16) 0.6679(6) 0.0357(14) Uani 0.521(3) 1 d G U P A 2
H1'A H 0.331423 -0.754578 0.694930 0.043 Uiso 0.521(3) 1 calc R U P A 2
C2' C 0.36527(17) -0.5056(17) 0.6708(4) 0.0359(13) Uani 0.521(3) 1 d G U P A 2
H2'A H 0.386870 -0.552053 0.699734 0.043 Uiso 0.521(3) 1 calc R U P A 2
C3' C 0.3666(2) -0.3173(17) 0.6312(5) 0.0258(13) Uani 0.521(3) 1 d G U P A 2
C4' C 0.3350(3) -0.249(2) 0.5888(7) 0.0222(10) Uani 0.521(3) 1 d G U P A 2
C5' C 0.3021(3) -0.370(3) 0.5860(8) 0.0257(7) Uani 0.521(3) 1 d G U P A 2
H5'A H 0.280461 -0.323224 0.556995 0.031 Uiso 0.521(3) 1 calc R U P A 2
C6' C 0.3007(2) -0.558(2) 0.6255(8) 0.0298(9) Uani 0.521(3) 1 d G U P A 2
H6'A H 0.278218 -0.640162 0.623559 0.036 Uiso 0.521(3) 1 calc R U P A 2
C7' C 0.40279(12) -0.1853(9) 0.6349(2) 0.0420(11) Uani 0.521(3) 1 d G U P A 2
C8' C 0.41241(12) -0.0708(9) 0.6960(2) 0.0545(12) Uani 0.521(3) 1 d G U P A 2
H8'A H 0.396935 -0.079393 0.732181 0.065 Uiso 0.521(3) 1 calc R U P A 2
C9' C 0.44468(13) 0.0561(9) 0.7040(2) 0.0740(15) Uani 0.521(3) 1 d G U P A 2
H9'A H 0.451256 0.134335 0.745661 0.089 Uiso 0.521(3) 1 calc R U P A 2
C10' C 0.46733(10) 0.0686(8) 0.6509(3) 0.0685(16) Uani 0.521(3) 1 d G U P A 2
H10B H 0.489380 0.155390 0.656419 0.082 Uiso 0.521(3) 1 calc R U P A 2
C11' C 0.45770(10) -0.0458(8) 0.5899(2) 0.0642(13) Uani 0.521(3) 1 d G U P A 2
H11B H 0.473181 -0.037280 0.553697 0.077 Uiso 0.521(3) 1 calc R U P A 2
C12' C 0.42544(12) -0.1728(8) 0.5819(2) 0.0448(10) Uani 0.521(3) 1 d G U P A 2
N13' N 0.41522(15) -0.3009(12) 0.5202(3) 0.0720(13) Uani 0.521(3) 1 d . . P A 2
H13A H 0.429585 -0.299675 0.486634 0.086 Uiso 0.521(3) 1 calc R U P A 2
H13C H 0.394650 -0.380063 0.516343 0.086 Uiso 0.521(3) 1 calc R U P A 2

loop_
_atom_site_aniso_label
_atom_site_aniso_U_11
_atom_site_aniso_U_22
_atom_site_aniso_U_33
_atom_site_aniso_U_23
_atom_site_aniso_U_13
_atom_site_aniso_U_12
C1 0.043(4) 0.0258(12) 0.0386(14) 0.0077(10) 0.007(3) -0.003(2)
C2 0.037(3) 0.0299(13) 0.039(3) 0.0075(17) -0.004(2) 0.000(3)
C3 0.023(3) 0.0249(11) 0.029(3) 0.0009(17) 0.004(2) 0.0000(18)
C4 0.022(2) 0.0215(9) 0.0240(16) -0.0002(9) 0.0072(16) 0.0007(15)
C5 0.023(2) 0.0244(10) 0.0308(14) -0.0029(10) 0.0077(17) -0.0010(19)
C6 0.034(3) 0.0225(10) 0.0345(18) -0.0023(11) 0.012(3) -0.006(3)
C7 0.0271(16) 0.0276(12) 0.066(3) 0.0041(17) -0.0165(18) 0.0026(11)
C8 0.045(2) 0.069(3) 0.050(3) -0.010(2) 0.0037(19) -0.005(2)
C9 0.053(3) 0.076(3) 0.091(4) -0.012(3) -0.004(3) -0.017(2)
C10 0.0327(19) 0.061(2) 0.108(4) -0.001(3) -0.012(3) -0.0140(17)
C11 0.0261(18) 0.054(2) 0.111(4) -0.006(3) 0.004(2) -0.0143(17)
C12 0.0224(14) 0.0442(19) 0.068(3) -0.0051(19) 0.0076(17) -0.0061(14)
N13 0.048(2) 0.100(4) 0.070(3) -0.001(2) 0.0142(18) -0.036(2)
C14 0.0211(8) 0.0256(9) 0.0266(9) 0.0023(7) 0.0063(7) -0.0006(7)
N15 0.0189(7) 0.0262(8) 0.0256(7) 0.0035(6) 0.0028(6) -0.0016(6)
C16 0.0190(8) 0.0212(8) 0.0250(8) -0.0007(7) 0.0039(6) -0.0006(6)
O17 0.0164(6) 0.0277(7) 0.0432(8) 0.0061(6) 0.0041(5) -0.0017(5)
N18 0.0156(7) 0.0271(8) 0.0329(8) 0.0061(7) 0.0038(6) -0.0003(6)
C19 0.0235(8) 0.0227(8) 0.0215(8) 0.0003(7) 0.0045(6) -0.0004(7)
C20 0.0248(10) 0.0385(12) 0.0445(12) 0.0141(10) -0.0053(8) -0.0056(8)
C21 0.0293(10) 0.0354(12) 0.0445(12) 0.0100(10) 0.0011(9) -0.0080(9)
C22 0.0348(10) 0.0225(9) 0.0240(8) 0.0013(7) 0.0081(7) 0.0004(7)
C23 0.0280(9) 0.0327(10) 0.0298(9) 0.0050(8) 0.0048(7) 0.0056(8)
C24 0.0214(8) 0.0303(10) 0.0287(9) 0.0023(8) 0.0052(7) 0.0007(7)
Cl25 0.0437(3) 0.0266(3) 0.0377(3) 0.0085(2) 0.0087(2) 0.0013(2)
O26 0.0200(7) 0.0405(9) 0.0552(10) 0.0198(8) 0.0098(6) 0.0013(6)
C1' 0.043(4) 0.0258(12) 0.0386(14) 0.0077(10) 0.007(3) -0.003(2)
C2' 0.037(3) 0.0299(13) 0.039(3) 0.0075(17) -0.004(2) 0.000(3)
C3' 0.023(3) 0.0249(11) 0.029(3) 0.0009(17) 0.004(2) 0.0000(18)
C4' 0.022(2) 0.0215(9) 0.0240(16) -0.0002(9) 0.0072(16) 0.0007(15)
C5' 0.023(2) 0.0244(10) 0.0308(14) -0.0029(10) 0.0077(17) -0.0010(19)
C6' 0.034(3) 0.0225(10) 0.0345(18) -0.0023(11) 0.012(3) -0.006(3)
C7' 0.0271(16) 0.0276(12) 0.066(3) 0.0041(17) -0.0165(18) 0.0026(11)
C8' 0.045(2) 0.069(3) 0.050(3) -0.010(2) 0.0037(19) -0.005(2)
C9' 0.053(3) 0.076(3) 0.091(4) -0.012(3) -0.004(3) -0.017(2)
C10' 0.0327(19) 0.061(2) 0.108(4) -0.001(3) -0.012(3) -0.0140(17)
C11' 0.0261(18) 0.054(2) 0.111(4) -0.006(3) 0.004(2) -0.0143(17)
C12' 0.0224(14) 0.0442(19) 0.068(3) -0.0051(19) 0.0076(17) -0.0061(14)
N13' 0.048(2) 0.100(4) 0.070(3) -0.001(2) 0.0142(18) -0.036(2)

loop_
_atom_type_symbol
_atom_type_description
_atom_type_scat_dispersion_real
_atom_type_scat_dispersion_imag
_atom_type_scat_source
C C 0.0033 0.0016 'International Tables Vol C Tables 4.2.6.8 and 6.1.1.4'
H H 0.0000 0.0000 'International Tables Vol C Tables 4.2.6.8 and 6.1.1.4'
N N 0.0061 0.0033 'International Tables Vol C Tables 4.2.6.8 and 6.1.1.4'
O O 0.0106 0.0060 'International Tables Vol C Tables 4.2.6.8 and 6.1.1.4'
Cl Cl 0.1484 0.1585 'International Tables Vol C Tables 4.2.6.8 and 6.1.1.4'
S S 0.1246 0.1234 'International Tables Vol C Tables 4.2.6.8 and 6.1.1.4'

loop_
_geom_angle_atom_site_label_1
_geom_angle_atom_site_label_2
_geom_angle_atom_site_label_3
_geom_angle
_geom_angle_site_symmetry_1
_geom_angle_site_symmetry_3
_geom_angle_publ_flag
C2 C1 C6 120.0 . . ?
C2 C1 H1A 120.0 . . ?
C6 C1 H1A 120.0 . . ?
C1 C2 C3 120.0 . . ?
C1 C2 H2A 120.0 . . ?
C3 C2 H2A 120.0 . . ?
C4 C3 C2 120.0 . . ?
C4 C3 C7 121.1(8) . . ?
C2 C3 C7 118.9(8) . . ?
N18 C4 C5 121.6(9) . . ?
N18 C4 C3 118.4(9) . . ?
C5 C4 C3 120.0 . . ?
C4 C5 C6 120.0 . . ?
C4 C5 H5A 120.0 . . ?
C6 C5 H5A 120.0 . . ?
C5 C6 C1 120.0 . . ?
C5 C6 H6A 120.0 . . ?
C1 C6 H6A 120.0 . . ?
C8 C7 C12 120.0 . . ?
C8 C7 C3 118.0(5) . . ?
C12 C7 C3 121.8(5) . . ?
C9 C8 C7 120.0 . . ?
C9 C8 H8A 120.0 . . ?
C7 C8 H8A 120.0 . . ?
C8 C9 C10 120.0 . . ?
C8 C9 H9A 120.0 . . ?
C10 C9 H9A 120.0 . . ?
C9 C10 C11 120.0 . . ?
C9 C10 H10A 120.0 . . ?
C11 C10 H10A 120.0 . . ?
C10 C11 C12 120.0 . . ?
C10 C11 H11A 120.0 . . ?
C12 C11 H11A 120.0 . . ?
N13 C12 C11 117.6(4) . . ?
N13 C12 C7 121.9(4) . . ?
C11 C12 C7 120.0 . . ?
C12 N13 H13D 120.0 . . ?
C12 N13 H13E 120.0 . . ?
H13D N13 H13E 120.0 . . ?
O26 C14 N15 127.18(18) . . ?
O26 C14 C16 120.15(17) . . ?
N15 C14 C16 112.67(16) . . ?
C14 N15 C19 126.77(16) . . ?
C14 N15 H15A 116.6 . . ?
C19 N15 H15A 116.6 . . ?
O17 C16 N18 127.94(18) . . ?
O17 C16 C14 121.88(17) . . ?
N18 C16 C14 110.18(15) . . ?
C4 N18 C16 133.0(6) . . ?
C16 N18 C4' 126.7(5) . . ?
C4 N18 H18N 115.6 . . ?
C16 N18 H18N 111.3 . . ?
C4' N18 H18N 121.9 . . ?
C20 C19 C24 119.20(18) . . ?
C20 C19 N15 122.94(17) . . ?
C24 C19 N15 117.85(17) . . ?
C19 C20 C21 120.4(2) . . ?
C19 C20 H20A 119.8 . . ?
C21 C20 H20A 119.8 . . ?
C22 C21 C20 119.8(2) . . ?
C22 C21 H21A 120.1 . . ?
C20 C21 H21A 120.1 . . ?
C21 C22 C23 120.79(19) . . ?
C21 C22 Cl25 119.29(16) . . ?
C23 C22 Cl25 119.92(16) . . ?
C22 C23 C24 119.27(19) . . ?
C22 C23 H23A 120.4 . . ?
C24 C23 H23A 120.4 . . ?
C23 C24 C19 120.54(18) . . ?
C23 C24 H24A 119.7 . . ?
C19 C24 H24A 119.7 . . ?
C2' C1' C6' 120.0 . . ?
C2' C1' H1'A 120.0 . . ?
C6' C1' H1'A 120.0 . . ?
C1' C2' C3' 120.0 . . ?
C1' C2' H2'A 120.0 . . ?
C3' C2' H2'A 120.0 . . ?
C4' C3' C2' 120.0 . . ?
C4' C3' C7' 120.3(7) . . ?
C2' C3' C7' 119.7(7) . . ?
C5' C4' C3' 120.0 . . ?
C5' C4' N18 122.6(8) . . ?
C3' C4' N18 117.4(8) . . ?
C4' C5' C6' 120.0 . . ?
C4' C5' H5'A 120.0 . . ?
C6' C5' H5'A 120.0 . . ?
C5' C6' C1' 120.0 . . ?
C5' C6' H6'A 120.0 . . ?
C1' C6' H6'A 120.0 . . ?
C8' C7' C12' 120.0 . . ?
C8' C7' C3' 115.7(5) . . ?
C12' C7' C3' 124.3(5) . . ?
C9' C8' C7' 120.0 . . ?
C9' C8' H8'A 120.0 . . ?
C7' C8' H8'A 120.0 . . ?
C10' C9' C8' 120.0 . . ?
C10' C9' H9'A 120.0 . . ?
C8' C9' H9'A 120.0 . . ?
C9' C10' C11' 120.0 . . ?
C9' C10' H10B 120.0 . . ?
C11' C10' H10B 120.0 . . ?
C12' C11' C10' 120.0 . . ?
C12' C11' H11B 120.0 . . ?
C10' C11' H11B 120.0 . . ?
C11' C12' C7' 120.0 . . ?
C11' C12' N13' 121.6(3) . . ?
C7' C12' N13' 118.3(3) . . ?
C12' N13' H13A 120.0 . . ?
C12' N13' H13C 120.0 . . ?
H13A N13' H13C 120.0 . . ?

loop_
_geom_bond_atom_site_label_1
_geom_bond_atom_site_label_2
_geom_bond_distance
_geom_bond_site_symmetry_2
_geom_bond_publ_flag
C1 C2 1.3900 . ?
C1 C6 1.3900 . ?
C1 H1A 0.9500 . ?
C2 C3 1.3900 . ?
C2 H2A 0.9500 . ?
C3 C4 1.3900 . ?
C3 C7 1.506(9) . ?
C4 N18 1.366(11) . ?
C4 C5 1.3900 . ?
C5 C6 1.3900 . ?
C5 H5A 0.9500 . ?
C6 H6A 0.9500 . ?
C7 C8 1.3900 . ?
C7 C12 1.3900 . ?
C8 C9 1.3900 . ?
C8 H8A 0.9500 . ?
C9 C10 1.3900 . ?
C9 H9A 0.9500 . ?
C10 C11 1.3900 . ?
C10 H10A 0.9500 . ?
C11 C12 1.3900 . ?
C11 H11A 0.9500 . ?
C12 N13 1.299(7) . ?
N13 H13D 0.8800 . ?
N13 H13E 0.8800 . ?
C14 O26 1.224(2) . ?
C14 N15 1.341(2) . ?
C14 C16 1.546(3) . ?
N15 C19 1.413(2) . ?
N15 H15A 0.8800 . ?
C16 O17 1.222(2) . ?
C16 N18 1.342(2) . ?
N18 C4' 1.451(10) . ?
N18 H18N 0.8000 . ?
C19 C20 1.386(3) . ?
C19 C24 1.393(3) . ?
C20 C21 1.391(3) . ?
C20 H20A 0.9500 . ?
C21 C22 1.375(3) . ?
C21 H21A 0.9500 . ?
C22 C23 1.387(3) . ?
C22 Cl25 1.741(2) . ?
C23 C24 1.389(3) . ?
C23 H23A 0.9500 . ?
C24 H24A 0.9500 . ?
C1' C2' 1.3900 . ?
C1' C6' 1.3900 . ?
C1' H1'A 0.9500 . ?
C2' C3' 1.3900 . ?
C2' H2'A 0.9500 . ?
C3' C4' 1.3900 . ?
C3' C7' 1.526(8) . ?
C4' C5' 1.3900 . ?
C5' C6' 1.3900 . ?
C5' H5'A 0.9500 . ?
C6' H6'A 0.9500 . ?
C7' C8' 1.3900 . ?
C7' C12' 1.3900 . ?
C8' C9' 1.3900 . ?
C8' H8'A 0.9500 . ?
C9' C10' 1.3900 . ?
C9' H9'A 0.9500 . ?
C10' C11' 1.3900 . ?
C10' H10B 0.9500 . ?
C11' C12' 1.3900 . ?
C11' H11B 0.9500 . ?
C12' N13' 1.448(7) . ?
N13' H13A 0.8800 . ?
N13' H13C 0.8800 . ?
